data_4034038
loop_
_publ_author_name
'Donikela, Sangeetha'
'Mainkar, Prathama S.'
'Nayani, Kiranmai'
'Chandrasekhar, Srivari'

_publ_section_title
;
 Metal Free Domino \b-Azidation/[3 + 2] Cycloaddition Reaction for the
 Synthesis of 1,2,3-Triazole-Fused Dihydrobenzoxazinones.
;
_journal_issue 16
_journal_name_full 'The Journal of organic chemistry'
_journal_page_first 10546
_journal_page_last 10553
_journal_paper_doi 10.1021/acs.joc.9b01660
_journal_volume 84
_journal_year 2019
_chemical_formula_moiety 'C16 H14 Cl N3 O2'
_chemical_formula_sum 'C16 H14 Cl N3 O2'
_chemical_formula_weight 315.75
_space_group_crystal_system triclinic
_space_group_IT_number 2
_space_group_name_Hall '-P 1'
_space_group_name_H-M_alt 'P -1'
_atom_sites_solution_hydrogens geom
_audit_creation_method SHELXL-2018/3
_cell_angle_alpha 70.5234(5)
_cell_angle_beta 84.0295(5)
_cell_angle_gamma 84.7558(5)
_cell_formula_units_Z 2
_cell_length_a 6.79503(10)
_cell_length_b 9.34296(15)
_cell_length_c 12.13842(19)
_cell_measurement_reflns_used 9964
_cell_measurement_temperature 294(2)
_cell_measurement_theta_max 30.45
_cell_measurement_theta_min 2.36
_cell_volume 721.255(19)
_computing_cell_refinement '<i>SAINT</i> (Bruker, 2016)'
_computing_data_collection '<i>APEX3</i> (Bruker, 2016)'
_computing_data_reduction 'Bruker SAINT'
_computing_molecular_graphics 'DIAMOND (Brandenburg & Putz, 2005)'
_computing_publication_material 'Bruker SHELXTL'
_computing_structure_refinement '<i>SHELXL2014</i> (Sheldrick, 2015)'
_computing_structure_solution '<i>SHELXT</i> (Sheldrick, 2015)'
_diffrn_ambient_temperature 294(2)
_diffrn_measured_fraction_theta_full 0.998
_diffrn_measured_fraction_theta_max 0.996
_diffrn_measurement_device_type 'Bruker D8 QUEST PHOTON-100'
_diffrn_measurement_method '\w and \f'
_diffrn_radiation_type MoK\a
_diffrn_radiation_wavelength 0.71073
_diffrn_reflns_av_R_equivalents 0.0329
_diffrn_reflns_av_unetI/netI 0.0312
_diffrn_reflns_Laue_measured_fraction_full 0.998
_diffrn_reflns_Laue_measured_fraction_max 0.996
_diffrn_reflns_limit_h_max 9
_diffrn_reflns_limit_h_min -7
_diffrn_reflns_limit_k_max 13
_diffrn_reflns_limit_k_min -13
_diffrn_reflns_limit_l_max 17
_diffrn_reflns_limit_l_min -17
_diffrn_reflns_number 18508
_diffrn_reflns_point_group_measured_fraction_full 0.998
_diffrn_reflns_point_group_measured_fraction_max 0.996
_diffrn_reflns_theta_full 25.242
_diffrn_reflns_theta_max 30.503
_diffrn_reflns_theta_min 2.316
_exptl_absorpt_coefficient_mu 0.276
_exptl_absorpt_correction_T_max 0.7461
_exptl_absorpt_correction_T_min 0.5900
_exptl_absorpt_correction_type multi-scan
_exptl_absorpt_process_details 'SADABS, Bruker, 2016'
_exptl_crystal_colour colorless
_exptl_crystal_density_diffrn 1.454
_exptl_crystal_description block
_exptl_crystal_F_000 328
_exptl_crystal_size_max 0.250
_exptl_crystal_size_mid 0.220
_exptl_crystal_size_min 0.140
_refine_diff_density_max 0.270
_refine_diff_density_min -0.498
_refine_diff_density_rms 0.055
_refine_ls_extinction_method none
_refine_ls_goodness_of_fit_ref 1.025
_refine_ls_hydrogen_treatment constr
_refine_ls_matrix_type full
_refine_ls_number_parameters 200
_refine_ls_number_reflns 4389
_refine_ls_number_restraints 0
_refine_ls_restrained_S_all 1.025
_refine_ls_R_factor_all 0.0555
_refine_ls_R_factor_gt 0.0429
_refine_ls_shift/su_max 0.001
_refine_ls_shift/su_mean 0.000
_refine_ls_structure_factor_coef Fsqd
_refine_ls_weighting_details 'w=1/[\s^2^(Fo^2^)+(0.0524P)^2^+0.2356P] where P=(Fo^2^+2Fc^2^)/3'
_refine_ls_weighting_scheme calc
_refine_ls_wR_factor_gt 0.1093
_refine_ls_wR_factor_ref 0.1170
_reflns_Friedel_coverage 0.000
_reflns_number_gt 3547
_reflns_number_total 4389
_reflns_threshold_expression 'I > 2\s(I)'
_cod_data_source_file jo9b01660_si_002.cif
_cod_data_source_block KA679_0m-auto
_cod_original_cell_volume 721.256(19)
_cod_database_code 4034038
_shelx_shelxl_version_number 2018/3
_shelx_space_group_comment
;
The symmetry employed for this shelxl refinement is uniquely defined
by the following loop, which should always be used as a source of
symmetry information in preference to the above space-group names.
They are only intended as comments.
;
_shelx_estimated_absorpt_t_min 0.934
_shelx_estimated_absorpt_t_max 0.962

loop_
_space_group_symop_operation_xyz
'x, y, z'
'-x, -y, -z'

loop_
_atom_site_label
_atom_site_type_symbol
_atom_site_fract_x
_atom_site_fract_y
_atom_site_fract_z
_atom_site_U_iso_or_equiv
_atom_site_adp_type
_atom_site_occupancy
_atom_site_site_symmetry_order
_atom_site_calc_flag
_atom_site_refinement_flags_posn
_atom_site_refinement_flags_adp
C1 C 0.73385(17) 0.85562(14) 0.35328(11) 0.0290(2) Uani 1 1 d . .
C2 C 0.55788(17) 0.85514(14) 0.28384(10) 0.0274(2) Uani 1 1 d . .
H2 H 0.556575 0.946877 0.214638 0.033 Uiso 1 1 calc R U
C3 C 0.36059(17) 0.85211(15) 0.35679(11) 0.0314(3) Uani 1 1 d . .
H3A H 0.333504 0.948848 0.370395 0.038 Uiso 1 1 calc R U
H3B H 0.255696 0.839676 0.312891 0.038 Uiso 1 1 calc R U
C4 C 0.35831(19) 0.72626(16) 0.47289(12) 0.0341(3) Uani 1 1 d . .
C5 C 0.5471(2) 0.67982(17) 0.52754(12) 0.0373(3) Uani 1 1 d . .
H4 H 0.548198 0.607408 0.601844 0.045 Uiso 1 1 calc R U
C6 C 0.71684(19) 0.73846(16) 0.47372(11) 0.0342(3) Uani 1 1 d . .
H6 H 0.831595 0.705036 0.512866 0.041 Uiso 1 1 calc R U
C7 C 0.7509(2) 1.01249(17) 0.36281(15) 0.0442(3) Uani 1 1 d . .
H7A H 0.856378 1.008326 0.410801 0.066 Uiso 1 1 calc R U
H7B H 0.628425 1.043942 0.397584 0.066 Uiso 1 1 calc R U
H7C H 0.778496 1.084055 0.286048 0.066 Uiso 1 1 calc R U
C8 C 0.93940(17) 0.67822(16) 0.28087(12) 0.0331(3) Uani 1 1 d . .
H8A H 0.961400 0.604919 0.357435 0.040 Uiso 1 1 calc R U
H8B H 1.054759 0.671627 0.228146 0.040 Uiso 1 1 calc R U
C9 C 0.76052(16) 0.64143(14) 0.23660(10) 0.0275(2) Uani 1 1 d . .
C10 C 0.71756(17) 0.53774(14) 0.18516(10) 0.0283(2) Uani 1 1 d . .
C11 C 0.84754(19) 0.42130(14) 0.15307(11) 0.0298(2) Uani 1 1 d . .
C12 C 1.0337(2) 0.37741(17) 0.19572(13) 0.0396(3) Uani 1 1 d . .
H12 H 1.074575 0.419841 0.248170 0.048 Uiso 1 1 calc R U
C13 C 1.1595(2) 0.27163(17) 0.16157(14) 0.0424(3) Uani 1 1 d . .
H13 H 1.284716 0.244853 0.189358 0.051 Uiso 1 1 calc R U
C14 C 1.0960(2) 0.20682(16) 0.08581(12) 0.0385(3) Uani 1 1 d . .
C15 C 0.9120(2) 0.24623(17) 0.04319(13) 0.0416(3) Uani 1 1 d . .
H15 H 0.870760 0.200756 -0.007260 0.050 Uiso 1 1 calc R U
C16 C 0.7882(2) 0.35411(16) 0.07580(12) 0.0362(3) Uani 1 1 d . .
H16 H 0.664505 0.382012 0.046019 0.043 Uiso 1 1 calc R U
N1 N 0.58708(14) 0.72102(12) 0.24528(9) 0.0277(2) Uani 1 1 d . .
N2 N 0.44167(15) 0.67289(14) 0.20024(10) 0.0341(2) Uani 1 1 d . .
N3 N 0.52152(16) 0.56091(14) 0.16476(10) 0.0342(2) Uani 1 1 d . .
O1 O 0.20579(17) 0.66903(16) 0.52165(11) 0.0588(3) Uani 1 1 d . .
O2 O 0.91439(13) 0.82754(11) 0.28918(8) 0.0331(2) Uani 1 1 d . .
Cl1 Cl 1.25413(7) 0.07381(5) 0.04322(4) 0.05679(14) Uani 1 1 d . .

loop_
_atom_site_aniso_label
_atom_site_aniso_U_11
_atom_site_aniso_U_22
_atom_site_aniso_U_33
_atom_site_aniso_U_23
_atom_site_aniso_U_13
_atom_site_aniso_U_12
C1 0.0237(5) 0.0346(6) 0.0313(6) -0.0142(5) 0.0008(4) -0.0048(4)
C2 0.0249(5) 0.0301(6) 0.0266(5) -0.0091(4) -0.0016(4) 0.0000(4)
C3 0.0227(5) 0.0369(6) 0.0356(6) -0.0145(5) -0.0012(4) 0.0024(4)
C4 0.0274(6) 0.0403(7) 0.0350(6) -0.0143(5) 0.0041(5) -0.0039(5)
C5 0.0347(7) 0.0425(7) 0.0297(6) -0.0058(5) -0.0006(5) -0.0016(5)
C6 0.0283(6) 0.0442(7) 0.0302(6) -0.0121(5) -0.0059(5) 0.0002(5)
C7 0.0429(8) 0.0418(8) 0.0552(9) -0.0256(7) 0.0045(6) -0.0117(6)
C8 0.0211(5) 0.0428(7) 0.0411(7) -0.0214(6) -0.0029(5) -0.0014(5)
C9 0.0213(5) 0.0348(6) 0.0272(5) -0.0117(5) -0.0006(4) -0.0017(4)
C10 0.0255(5) 0.0337(6) 0.0265(5) -0.0107(5) -0.0024(4) -0.0020(4)
C11 0.0310(6) 0.0309(6) 0.0276(5) -0.0099(5) -0.0007(4) -0.0022(5)
C12 0.0374(7) 0.0420(7) 0.0454(7) -0.0221(6) -0.0105(6) 0.0048(6)
C13 0.0378(7) 0.0416(8) 0.0481(8) -0.0165(6) -0.0080(6) 0.0078(6)
C14 0.0479(8) 0.0309(6) 0.0328(6) -0.0090(5) 0.0038(5) 0.0044(5)
C15 0.0548(9) 0.0395(7) 0.0344(7) -0.0178(6) -0.0057(6) 0.0018(6)
C16 0.0387(7) 0.0388(7) 0.0338(6) -0.0151(5) -0.0072(5) 0.0003(5)
N1 0.0201(4) 0.0367(5) 0.0291(5) -0.0142(4) -0.0033(3) -0.0009(4)
N2 0.0237(5) 0.0467(6) 0.0376(6) -0.0202(5) -0.0073(4) -0.0013(4)
N3 0.0278(5) 0.0431(6) 0.0367(6) -0.0185(5) -0.0060(4) -0.0025(4)
O1 0.0332(5) 0.0766(9) 0.0544(7) -0.0047(6) 0.0067(5) -0.0176(5)
O2 0.0231(4) 0.0410(5) 0.0392(5) -0.0186(4) 0.0044(3) -0.0089(3)
Cl1 0.0700(3) 0.0495(2) 0.0494(2) -0.02161(18) -0.00111(19) 0.02116(19)

loop_
_atom_type_symbol
_atom_type_description
_atom_type_scat_dispersion_real
_atom_type_scat_dispersion_imag
_atom_type_scat_source
C C 0.0033 0.0016 'International Tables Vol C Tables 4.2.6.8 and 6.1.1.4'
H H 0.0000 0.0000 'International Tables Vol C Tables 4.2.6.8 and 6.1.1.4'
N N 0.0061 0.0033 'International Tables Vol C Tables 4.2.6.8 and 6.1.1.4'
O O 0.0106 0.0060 'International Tables Vol C Tables 4.2.6.8 and 6.1.1.4'
Cl Cl 0.1484 0.1585 'International Tables Vol C Tables 4.2.6.8 and 6.1.1.4'

loop_
_geom_angle_atom_site_label_1
_geom_angle_atom_site_label_2
_geom_angle_atom_site_label_3
_geom_angle
O2 C1 C6 110.59(10)
O2 C1 C7 104.74(10)
C6 C1 C7 110.06(11)
O2 C1 C2 109.02(9)
C6 C1 C2 111.20(10)
C7 C1 C2 111.04(11)
N1 C2 C3 110.23(10)
N1 C2 C1 107.94(9)
C3 C2 C1 111.95(10)
N1 C2 H2 108.9
C3 C2 H2 108.9
C1 C2 H2 108.9
C4 C3 C2 112.77(10)
C4 C3 H3A 109.0
C2 C3 H3A 109.0
C4 C3 H3B 109.0
C2 C3 H3B 109.0
H3A C3 H3B 107.8
O1 C4 C5 121.18(13)
O1 C4 C3 121.54(13)
C5 C4 C3 117.23(11)
C6 C5 C4 121.92(13)
C6 C5 H4 119.0
C4 C5 H4 119.0
C5 C6 C1 123.90(12)
C5 C6 H6 118.0
C1 C6 H6 118.0
C1 C7 H7A 109.5
C1 C7 H7B 109.5
H7A C7 H7B 109.5
C1 C7 H7C 109.5
H7A C7 H7C 109.5
H7B C7 H7C 109.5
O2 C8 C9 110.44(10)
O2 C8 H8A 109.6
C9 C8 H8A 109.6
O2 C8 H8B 109.6
C9 C8 H8B 109.6
H8A C8 H8B 108.1
N1 C9 C10 104.72(10)
N1 C9 C8 119.25(11)
C10 C9 C8 136.03(11)
N3 C10 C9 107.76(10)
N3 C10 C11 122.40(11)
C9 C10 C11 129.83(11)
C12 C11 C16 118.27(12)
C12 C11 C10 121.44(11)
C16 C11 C10 120.27(12)
C13 C12 C11 121.32(13)
C13 C12 H12 119.3
C11 C12 H12 119.3
C14 C13 C12 118.96(14)
C14 C13 H13 120.5
C12 C13 H13 120.5
C15 C14 C13 121.19(13)
C15 C14 Cl1 119.94(11)
C13 C14 Cl1 118.87(12)
C14 C15 C16 119.67(13)
C14 C15 H15 120.2
C16 C15 H15 120.2
C15 C16 C11 120.58(13)
C15 C16 H16 119.7
C11 C16 H16 119.7
C9 N1 N2 111.13(10)
C9 N1 C2 126.11(10)
N2 N1 C2 122.34(10)
N3 N2 N1 106.69(10)
N2 N3 C10 109.69(10)
C8 O2 C1 114.15(9)

loop_
_geom_bond_atom_site_label_1
_geom_bond_atom_site_label_2
_geom_bond_distance
C1 O2 1.4346(14)
C1 C6 1.5066(18)
C1 C7 1.5237(18)
C1 C2 1.5341(17)
C2 N1 1.4679(15)
C2 C3 1.5249(16)
C2 H2 0.9800
C3 C4 1.5042(19)
C3 H3A 0.9700
C3 H3B 0.9700
C4 O1 1.2136(16)
C4 C5 1.4685(19)
C5 C6 1.3334(19)
C5 H4 0.9300
C6 H6 0.9300
C7 H7A 0.9600
C7 H7B 0.9600
C7 H7C 0.9600
C8 O2 1.4255(16)
C8 C9 1.4899(16)
C8 H8A 0.9700
C8 H8B 0.9700
C9 N1 1.3488(15)
C9 C10 1.3807(17)
C10 N3 1.3649(16)
C10 C11 1.4666(17)
C11 C12 1.3913(19)
C11 C16 1.3979(18)
C12 C13 1.3873(19)
C12 H12 0.9300
C13 C14 1.378(2)
C13 H13 0.9300
C14 C15 1.375(2)
C14 Cl1 1.7421(14)
C15 C16 1.3865(19)
C15 H15 0.9300
C16 H16 0.9300
N1 N2 1.3546(14)
N2 N3 1.3124(16)

loop_
_geom_torsion_atom_site_label_1
_geom_torsion_atom_site_label_2
_geom_torsion_atom_site_label_3
_geom_torsion_atom_site_label_4
_geom_torsion
O2 C1 C2 N1 46.96(12)
C6 C1 C2 N1 -75.23(12)
C7 C1 C2 N1 161.85(10)
O2 C1 C2 C3 168.44(10)
C6 C1 C2 C3 46.25(14)
C7 C1 C2 C3 -76.66(13)
N1 C2 C3 C4 68.15(13)
C1 C2 C3 C4 -52.00(14)
C2 C3 C4 O1 -151.71(14)
C2 C3 C4 C5 30.91(16)
O1 C4 C5 C6 178.06(15)
C3 C4 C5 C6 -4.5(2)
C4 C5 C6 C1 -0.3(2)
O2 C1 C6 C5 -142.35(13)
C7 C1 C6 C5 102.41(16)
C2 C1 C6 C5 -21.07(18)
O2 C8 C9 N1 -20.31(16)
O2 C8 C9 C10 160.54(14)
N1 C9 C10 N3 0.46(13)
C8 C9 C10 N3 179.70(14)
N1 C9 C10 C11 179.60(12)
C8 C9 C10 C11 -1.2(2)
N3 C10 C11 C12 -166.33(13)
C9 C10 C11 C12 14.6(2)
N3 C10 C11 C16 15.27(19)
C9 C10 C11 C16 -163.76(13)
C16 C11 C12 C13 1.0(2)
C10 C11 C12 C13 -177.42(13)
C11 C12 C13 C14 -1.4(2)
C12 C13 C14 C15 0.6(2)
C12 C13 C14 Cl1 -179.91(12)
C13 C14 C15 C16 0.6(2)
Cl1 C14 C15 C16 -178.88(11)
C14 C15 C16 C11 -1.0(2)
C12 C11 C16 C15 0.2(2)
C10 C11 C16 C15 178.66(12)
C10 C9 N1 N2 -0.95(14)
C8 C9 N1 N2 179.66(11)
C10 C9 N1 C2 -173.64(11)
C8 C9 N1 C2 6.96(18)
C3 C2 N1 C9 -142.71(12)
C1 C2 N1 C9 -20.16(15)
C3 C2 N1 N2 45.37(15)
C1 C2 N1 N2 167.91(10)
C9 N1 N2 N3 1.09(14)
C2 N1 N2 N3 174.10(10)
N1 N2 N3 C10 -0.77(14)
C9 C10 N3 N2 0.20(15)
C11 C10 N3 N2 -179.02(11)
C9 C8 O2 C1 51.75(14)
C6 C1 O2 C8 55.06(13)
C7 C1 O2 C8 173.60(11)
C2 C1 O2 C8 -67.50(13)
